data_2224638
loop_
_publ_author_name
'Fun, Hoong-Kun'
'Quah, Ching Kheng'
'Isloor, Arun M.'
'Sunil, Dhanya'
'Shetty, Prakash'

_publ_section_title
;
 2-Phenoxyacetohydrazide
;
_journal_coeditor_code HB5256
_journal_issue 1
_journal_name_full 'Acta Crystallographica Section E'
_journal_page_first o53
_journal_page_last o54
_journal_paper_doi 10.1107/S1600536809051344
_journal_volume 66
_journal_year 2010
_chemical_formula_iupac 'C8 H10 N2 O2'
_chemical_formula_moiety 'C8 H10 N2 O2'
_chemical_formula_sum 'C8 H10 N2 O2'
_chemical_formula_weight 166.18
_chemical_name_systematic
;
2-Phenoxyacetohydrazide
;
_space_group_IT_number 4
_symmetry_cell_setting monoclinic
_symmetry_space_group_name_Hall 'P 2yb'
_symmetry_space_group_name_H-M 'P 1 21 1'
_atom_sites_solution_hydrogens geom
_atom_sites_solution_primary direct
_atom_sites_solution_secondary difmap
_audit_creation_method SHELXL-97
_cell_angle_alpha 90.00
_cell_angle_beta 99.218(10)
_cell_angle_gamma 90.00
_cell_formula_units_Z 2
_cell_length_a 6.3397(8)
_cell_length_b 4.0590(6)
_cell_length_c 15.948(2)
_cell_measurement_reflns_used 2286
_cell_measurement_temperature 100.00(10)
_cell_measurement_theta_max 30.13
_cell_measurement_theta_min 3.26
_cell_volume 405.09(9)
_computing_cell_refinement 'SAINT (Bruker, 2005)'
_computing_data_collection 'APEX2 (Bruker, 2005)'
_computing_data_reduction 'SAINT (Bruker, 2005)'
_computing_molecular_graphics 'SHELXTL (Sheldrick, 2008)'
_computing_publication_material
;
SHELXTL (Sheldrick, 2008) and PLATON (Spek, 2009)
;
_computing_structure_refinement 'SHELXTL (Sheldrick, 2008)'
_computing_structure_solution 'SHELXTL (Sheldrick, 2008)'
_diffrn_ambient_temperature 100
_diffrn_measured_fraction_theta_full 0.994
_diffrn_measured_fraction_theta_max 0.994
_diffrn_measurement_device_type
;
Bruker SMART APEXII CCD
;
_diffrn_measurement_method '\f and \w scans'
_diffrn_radiation_monochromator graphite
_diffrn_radiation_source 'fine-focus sealed tube'
_diffrn_radiation_type MoK\a
_diffrn_radiation_wavelength 0.71073
_diffrn_reflns_av_R_equivalents 0.0452
_diffrn_reflns_av_sigmaI/netI 0.0431
_diffrn_reflns_limit_h_max 8
_diffrn_reflns_limit_h_min -8
_diffrn_reflns_limit_k_max 5
_diffrn_reflns_limit_k_min -5
_diffrn_reflns_limit_l_max 19
_diffrn_reflns_limit_l_min -20
_diffrn_reflns_number 3771
_diffrn_reflns_theta_full 27.50
_diffrn_reflns_theta_max 27.50
_diffrn_reflns_theta_min 2.59
_diffrn_standards_number 0
_exptl_absorpt_coefficient_mu 0.100
_exptl_absorpt_correction_T_max 0.992
_exptl_absorpt_correction_T_min 0.940
_exptl_absorpt_correction_type multi-scan
_exptl_absorpt_process_details '(<i>SADABS</i>; Bruker, 2005)'
_exptl_crystal_colour colourless
_exptl_crystal_density_diffrn 1.362
_exptl_crystal_density_method 'not measured'
_exptl_crystal_description needle
_exptl_crystal_F_000 176
_exptl_crystal_size_max 0.63
_exptl_crystal_size_mid 0.16
_exptl_crystal_size_min 0.08
_refine_diff_density_max 0.247
_refine_diff_density_min -0.245
_refine_ls_abs_structure_details none
_refine_ls_extinction_method none
_refine_ls_goodness_of_fit_ref 1.071
_refine_ls_hydrogen_treatment mixed
_refine_ls_matrix_type full
_refine_ls_number_parameters 121
_refine_ls_number_reflns 1063
_refine_ls_number_restraints 1
_refine_ls_restrained_S_all 1.071
_refine_ls_R_factor_all 0.0561
_refine_ls_R_factor_gt 0.0468
_refine_ls_shift/su_max_lt 0.001
_refine_ls_shift/su_mean <0.001
_refine_ls_structure_factor_coef Fsqd
_refine_ls_weighting_details 'calc w=1/[\s^2^(Fo^2^)+(0.0857P)^2^] where P=(Fo^2^+2Fc^2^)/3'
_refine_ls_weighting_scheme calc
_refine_ls_wR_factor_gt 0.1175
_refine_ls_wR_factor_ref 0.1237
_reflns_number_gt 916
_reflns_number_total 1063
_reflns_threshold_expression I>2\s(I)
_cod_data_source_file hb5256.cif
_cod_data_source_block I
_cod_depositor_comments
;
The following automatic conversions were performed:
'_symmetry_cell_setting' value 'Monoclinic' changed to 'monoclinic'
according to '/home/saulius/struct/CIF-dictionaries/cif_core.dic'
dictionary named 'cif_core.dic' version 2.4.1 from 2010-06-29.

Automatic conversion script
Id: cif_fix_enum 1527 2010-12-29 10:47:43Z saulius 

The following automatic conversions were performed:

'_symmetry_cell_setting' value 'Monoclinic' changed to 'monoclinic'
according to /home/saulius/struct/CIF-dictionaries/cif_core.dic
dictionary named 'cif_core.dic' version 2.4.1 from 2010-06-29.

Automatic conversion script
Id: cif_fix_values 1715 2011-07-08 13:25:40Z adriana 
;
_cod_original_cell_volume 405.09(10)
_cod_original_sg_symbol_H-M 'P 21'
_cod_database_code 2224638
_cod_database_fobs_code 2224638

loop_
_symmetry_equiv_pos_as_xyz
'x, y, z'
'-x, y+1/2, -z'

loop_
_atom_site_type_symbol
_atom_site_label
_atom_site_fract_x
_atom_site_fract_y
_atom_site_fract_z
_atom_site_U_iso_or_equiv
_atom_site_adp_type
_atom_site_calc_flag
_atom_site_refinement_flags
_atom_site_occupancy
_atom_site_disorder_assembly
_atom_site_disorder_group
O O1 0.5379(2) 0.5753(5) 0.30334(10) 0.0244(5) Uani d . 1 . .
O O2 0.9591(3) 0.0417(5) 0.39131(11) 0.0253(5) Uani d . 1 . .
N N1 0.6740(3) 0.2420(6) 0.44403(13) 0.0209(5) Uani d . 1 . .
N N2 0.7205(3) 0.0646(7) 0.52119(14) 0.0232(5) Uani d . 1 . .
C C1 0.2408(4) 0.8607(7) 0.23319(17) 0.0258(6) Uani d . 1 . .
H H1A 0.1973 0.8907 0.2857 0.031 Uiso calc R 1 . .
C C2 0.1199(4) 0.9836(7) 0.16016(18) 0.0303(7) Uani d . 1 . .
H H2A -0.0059 1.0965 0.1639 0.036 Uiso calc R 1 . .
C C3 0.1825(4) 0.9417(8) 0.08136(18) 0.0309(7) Uani d . 1 . .
H H3A 0.0997 1.0250 0.0326 0.037 Uiso calc R 1 . .
C C4 0.3696(4) 0.7745(8) 0.07658(16) 0.0295(7) Uani d . 1 . .
H H4A 0.4122 0.7443 0.0239 0.035 Uiso calc R 1 . .
C C5 0.4956(4) 0.6502(7) 0.14908(16) 0.0258(6) Uani d . 1 . .
H H5A 0.6228 0.5413 0.1453 0.031 Uiso calc R 1 . .
C C6 0.4291(4) 0.6909(7) 0.22719(15) 0.0214(6) Uani d . 1 . .
C C7 0.7239(4) 0.3818(7) 0.29959(16) 0.0220(6) Uani d . 1 . .
H H7A 0.8382 0.5223 0.2867 0.026 Uiso calc R 1 . .
H H7B 0.6931 0.2193 0.2547 0.026 Uiso calc R 1 . .
C C8 0.7937(3) 0.2108(7) 0.38313(15) 0.0204(5) Uani d . 1 . .
H H1N1 0.567(5) 0.375(11) 0.4326(19) 0.041(9) Uiso d . 1 . .
H H1N2 0.785(5) -0.132(9) 0.5068(17) 0.028(8) Uiso d . 1 . .
H H2N2 0.822(5) 0.192(9) 0.5594(16) 0.025(8) Uiso d . 1 . .

loop_
_atom_site_aniso_label
_atom_site_aniso_U_11
_atom_site_aniso_U_22
_atom_site_aniso_U_33
_atom_site_aniso_U_12
_atom_site_aniso_U_13
_atom_site_aniso_U_23
O1 0.0127(8) 0.0297(10) 0.0306(9) 0.0070(9) 0.0027(6) 0.0003(10)
O2 0.0106(7) 0.0249(10) 0.0406(10) 0.0054(9) 0.0043(7) -0.0005(9)
N1 0.0087(8) 0.0220(12) 0.0313(11) 0.0008(9) 0.0011(8) 0.0003(10)
N2 0.0128(9) 0.0240(12) 0.0324(12) 0.0001(11) 0.0021(8) 0.0002(12)
C1 0.0160(11) 0.0247(15) 0.0372(14) 0.0009(12) 0.0056(10) 0.0005(13)
C2 0.0162(11) 0.0268(16) 0.0462(16) 0.0008(12) 0.0001(11) 0.0014(14)
C3 0.0267(13) 0.0245(14) 0.0373(15) -0.0017(14) -0.0072(11) 0.0023(13)
C4 0.0320(14) 0.0251(16) 0.0308(13) 0.0006(14) 0.0034(11) 0.0004(13)
C5 0.0192(12) 0.0235(15) 0.0348(13) 0.0008(12) 0.0043(10) -0.0014(12)
C6 0.0143(10) 0.0179(12) 0.0311(13) -0.0030(11) 0.0003(9) 0.0004(12)
C7 0.0098(10) 0.0221(14) 0.0345(13) 0.0019(11) 0.0048(9) -0.0033(12)
C8 0.0102(10) 0.0172(11) 0.0329(13) -0.0029(11) 0.0004(9) -0.0045(12)

loop_
_atom_type_symbol
_atom_type_description
_atom_type_scat_dispersion_real
_atom_type_scat_dispersion_imag
_atom_type_scat_source
C C 0.0033 0.0000 'International Tables Vol C Tables 4.2.6.8 and 6.1.1.4'
H H 0.0000 0.0000 'International Tables Vol C Tables 4.2.6.8 and 6.1.1.4'
N N 0.0061 0.0000 'International Tables Vol C Tables 4.2.6.8 and 6.1.1.4'
O O 0.0106 0.0000 'International Tables Vol C Tables 4.2.6.8 and 6.1.1.4'

loop_
_geom_angle_atom_site_label_1
_geom_angle_atom_site_label_2
_geom_angle_atom_site_label_3
_geom_angle_site_symmetry_1
_geom_angle_site_symmetry_3
_geom_angle
_geom_angle_publ_flag
C6 O1 C7 . . 116.79(18) ?
C8 N1 N2 . . 121.5(2) ?
C8 N1 H1N1 . . 115(2) ?
N2 N1 H1N1 . . 123(2) ?
N1 N2 H1N2 . . 104.9(17) ?
N1 N2 H2N2 . . 107.6(19) ?
H1N2 N2 H2N2 . . 110(3) ?
C2 C1 C6 . . 119.1(2) ?
C2 C1 H1A . . 120.5 ?
C6 C1 H1A . . 120.5 ?
C1 C2 C3 . . 121.2(2) ?
C1 C2 H2A . . 119.4 ?
C3 C2 H2A . . 119.4 ?
C4 C3 C2 . . 118.9(2) ?
C4 C3 H3A . . 120.5 ?
C2 C3 H3A . . 120.5 ?
C3 C4 C5 . . 121.1(2) ?
C3 C4 H4A . . 119.4 ?
C5 C4 H4A . . 119.4 ?
C6 C5 C4 . . 119.1(2) ?
C6 C5 H5A . . 120.4 ?
C4 C5 H5A . . 120.4 ?
O1 C6 C5 . . 124.7(2) ?
O1 C6 C1 . . 114.9(2) ?
C5 C6 C1 . . 120.5(2) ?
O1 C7 C8 . . 110.18(19) ?
O1 C7 H7A . . 109.6 ?
C8 C7 H7A . . 109.6 ?
O1 C7 H7B . . 109.6 ?
C8 C7 H7B . . 109.6 ?
H7A C7 H7B . . 108.1 ?
O2 C8 N1 . . 123.1(2) ?
O2 C8 C7 . . 118.1(2) ?
N1 C8 C7 . . 118.7(2) ?

loop_
_geom_bond_atom_site_label_1
_geom_bond_atom_site_label_2
_geom_bond_site_symmetry_2
_geom_bond_distance
_geom_bond_publ_flag
O1 C6 . 1.379(3) ?
O1 C7 . 1.425(3) ?
O2 C8 . 1.243(3) ?
N1 C8 . 1.331(3) ?
N1 N2 . 1.416(3) ?
N1 H1N1 . 0.86(4) ?
N2 H1N2 . 0.94(4) ?
N2 H2N2 . 0.96(3) ?
C1 C2 . 1.381(4) ?
C1 C6 . 1.395(3) ?
C1 H1A . 0.9300 ?
C2 C3 . 1.388(4) ?
C2 H2A . 0.9300 ?
C3 C4 . 1.379(4) ?
C3 H3A . 0.9300 ?
C4 C5 . 1.391(4) ?
C4 H4A . 0.9300 ?
C5 C6 . 1.387(3) ?
C5 H5A . 0.9300 ?
C7 C8 . 1.505(4) ?
C7 H7A . 0.9700 ?
C7 H7B . 0.9700 ?

loop_
_geom_hbond_atom_site_label_D
_geom_hbond_atom_site_label_H
_geom_hbond_atom_site_label_A
_geom_hbond_site_symmetry_A
_geom_hbond_distance_DH
_geom_hbond_distance_HA
_geom_hbond_distance_DA
_geom_hbond_angle_DHA
_geom_hbond_publ_flag
N1 H1N1 N2 2_656 0.86(4) 2.21(3) 2.953(3) 144(3) yes
N2 H1N2 O2 2_746 0.94(4) 2.49(3) 3.110(3) 124(2) yes
N2 H2N2 O2 2_756 0.96(3) 2.05(3) 2.986(3) 163(2) yes
C1 H1A O2 1_465 0.93 2.51 3.396(3) 159 yes

loop_
_geom_torsion_atom_site_label_1
_geom_torsion_atom_site_label_2
_geom_torsion_atom_site_label_3
_geom_torsion_atom_site_label_4
_geom_torsion_site_symmetry_1
_geom_torsion_site_symmetry_2
_geom_torsion_site_symmetry_3
_geom_torsion_site_symmetry_4
_geom_torsion
_geom_torsion_publ_flag
C6 C1 C2 C3 . . . . -0.1(4) ?
C1 C2 C3 C4 . . . . -0.1(4) ?
C2 C3 C4 C5 . . . . -0.4(5) ?
C3 C4 C5 C6 . . . . 1.2(4) ?
C7 O1 C6 C5 . . . . -4.4(4) ?
C7 O1 C6 C1 . . . . 176.0(2) ?
C4 C5 C6 O1 . . . . 179.0(2) ?
C4 C5 C6 C1 . . . . -1.4(4) ?
C2 C1 C6 O1 . . . . -179.5(2) ?
C2 C1 C6 C5 . . . . 0.9(4) ?
C6 O1 C7 C8 . . . . -166.8(2) ?
N2 N1 C8 O2 . . . . -4.2(4) ?
N2 N1 C8 C7 . . . . 174.4(2) ?
O1 C7 C8 O2 . . . . -177.3(2) ?
O1 C7 C8 N1 . . . . 4.0(3) ?

loop_
_cod_related_entry_id
_cod_related_entry_database
_cod_related_entry_code
1 ChemSpider 91617
